data_7055447
loop_
_publ_author_name
'Sok, Nicolas'
'Baglin, Isabelle'
'Rousselin, Yoann'
'Boschetti, Frederic'
'Bernhard, Claire'
'Goze, Christine'
'Denat, Franck'

_publ_section_title
;
 Reinforced cyclam derivatives functionalized on the bridging unit
;
_journal_issue 7
_journal_name_full 'New J. Chem.'
_journal_page_first 5829
_journal_paper_doi 10.1039/C5NJ03488D
_journal_volume 40
_journal_year 2016
_chemical_formula_moiety 'C28 H36 N6'
_chemical_formula_sum 'C28 H36 N6'
_chemical_formula_weight 456.63
_space_group_crystal_system monoclinic
_space_group_IT_number 15
_space_group_name_Hall '-C 2yc'
_space_group_name_H-M_alt 'C 1 2/c 1'
_symmetry_space_group_name_Hall '-C 2yc'
_symmetry_space_group_name_H-M 'C 1 2/c 1'
_atom_sites_solution_hydrogens geom
_audit_creation_date 2015-11-18
_audit_creation_method
;
Olex2 1.2
(compiled Sep 16 2015 11:44:03 for OlexSys, GUI svn.r5103)
;
_audit_update_record
;
2015-11-26 deposited with the CCDC.
2016-03-30 downloaded from the CCDC.
;
_cell_angle_alpha 90
_cell_angle_beta 91.0610(10)
_cell_angle_gamma 90
_cell_formula_units_Z 4
_cell_length_a 15.5335(5)
_cell_length_b 7.6860(2)
_cell_length_c 21.3414(7)
_cell_measurement_reflns_used 3096
_cell_measurement_temperature 115(2)
_cell_measurement_theta_max 27.485
_cell_measurement_theta_min 0.998
_cell_volume 2547.52(13)
_computing_cell_refinement 'HKL Scalepack (Otwinowski & Minor 1997)'
_computing_data_collection 'Collect (Nonius BV, 1997-2000)'
_computing_data_reduction 'HKL Denzo and Scalepack (Otwinowski & Minor 1997)'
_computing_molecular_graphics 'Olex2 (Dolomanov et al., 2009)'
_computing_publication_material 'Olex2 (Dolomanov et al., 2009)'
_computing_structure_refinement 'ShelXL (Sheldrick, 2015)'
_computing_structure_solution 'ShelXT (Sheldrick, 2015)'
_diffrn_ambient_temperature 115
_diffrn_detector 'CCD Plate'
_diffrn_detector_area_resol_mean '512 x 512'
_diffrn_detector_type APEX2
_diffrn_measured_fraction_theta_full 1.000
_diffrn_measured_fraction_theta_max 0.999
_diffrn_measurement_device '\k-geometry diffractometer'
_diffrn_measurement_device_type 'Nonius Kappa Apex II'
_diffrn_measurement_method '\f and \w scans''
_diffrn_radiation_collimation '0.6 mm'
_diffrn_radiation_monochromator graphite
_diffrn_radiation_probe x-ray
_diffrn_radiation_type MoK\a
_diffrn_radiation_wavelength 0.71073
_diffrn_reflns_av_R_equivalents 0.0275
_diffrn_reflns_av_unetI/netI 0.0290
_diffrn_reflns_Laue_measured_fraction_full 1.000
_diffrn_reflns_Laue_measured_fraction_max 0.999
_diffrn_reflns_limit_h_max 20
_diffrn_reflns_limit_h_min -19
_diffrn_reflns_limit_k_max 9
_diffrn_reflns_limit_k_min -9
_diffrn_reflns_limit_l_max 27
_diffrn_reflns_limit_l_min -27
_diffrn_reflns_number 5583
_diffrn_reflns_point_group_measured_fraction_full 1.000
_diffrn_reflns_point_group_measured_fraction_max 0.999
_diffrn_reflns_theta_full 25.242
_diffrn_reflns_theta_max 27.511
_diffrn_reflns_theta_min 1.909
_diffrn_source 'X-ray tube'
_diffrn_source_target Mo
_diffrn_source_type 'Siemens KFF Mo 2K-180'
_exptl_absorpt_coefficient_mu 0.073
_exptl_absorpt_correction_type none
_exptl_crystal_colour 'clear light colourless'
_exptl_crystal_colour_lustre clear
_exptl_crystal_colour_modifier light
_exptl_crystal_colour_primary colourless
_exptl_crystal_density_diffrn 1.191
_exptl_crystal_density_method 'not measured'
_exptl_crystal_description Prism
_exptl_crystal_F_000 984
_exptl_crystal_size_max 0.35
_exptl_crystal_size_mid 0.25
_exptl_crystal_size_min 0.12
_refine_diff_density_max 0.326
_refine_diff_density_min -0.197
_refine_diff_density_rms 0.044
_refine_ls_extinction_method none
_refine_ls_goodness_of_fit_ref 1.093
_refine_ls_hydrogen_treatment constr
_refine_ls_matrix_type full
_refine_ls_number_parameters 154
_refine_ls_number_reflns 2920
_refine_ls_number_restraints 1
_refine_ls_restrained_S_all 1.095
_refine_ls_R_factor_all 0.0566
_refine_ls_R_factor_gt 0.0473
_refine_ls_shift/su_max 0.000
_refine_ls_shift/su_mean 0.000
_refine_ls_structure_factor_coef Fsqd
_refine_ls_weighting_details 'w=1/[\s^2^(Fo^2^)+(0.0292P)^2^+3.1423P] where P=(Fo^2^+2Fc^2^)/3'
_refine_ls_weighting_scheme calc
_refine_ls_wR_factor_gt 0.1008
_refine_ls_wR_factor_ref 0.1060
_reflns_Friedel_coverage 0.000
_reflns_number_gt 2510
_reflns_number_total 2920
_reflns_threshold_expression 'I > 2\s(I)'
_cod_data_source_file c5nj03488d2.cif
_cod_data_source_block compound_5a
_cod_depositor_comments 'Adding full bibliography for 7055444--7055449.cif.'
_cod_database_code 7055447
_publcif_datablock.id {e2766dd4-be0c-4ff4-9bcd-1aa657219e8f}

_shelx_space_group_comment
;
The symmetry employed for this shelxl refinement is uniquely defined
by the following loop, which should always be used as a source of
symmetry information in preference to the above space-group names.
They are only intended as comments.
;
_shelx_estimated_absorpt_t_max 0.991
_shelx_estimated_absorpt_t_min 0.975
_olex2_refinement_description
;
1. Fixed Uiso
 At 1.2 times of:
  All C(H) groups, All C(H,H) groups
2. Rigid bond restraints
 C6, C7
 with sigma for 1-2 distances of 0.001 and sigma for 1-3 distances of 0.001
3.a Ternary CH refined with riding coordinates:
 C6(H6)
3.b Secondary CH2 refined with riding coordinates:
 C1(H1A,H1B), C2(H2A,H2B), C3(H3A,H3B), C4(H4A,H4B), C5(H5A,H5B), C8(H8A,H8B)
3.c Aromatic/amide H refined with riding coordinates:
 C10(H10), C11(H11), C12(H12), C13(H13), C14(H14)
;
_shelx_shelxl_version_number 2014/7
_olex2_diffrn_ambient_temperature_device 'Oxford Cryosystems'
_olex2_exptl_crystal_mounting_method 'The crystal was mounted on a glass fibre with grease'
_olex2_submission_special_instructions 'No special instructions were received'

loop_
_space_group_symop_operation_xyz
'x, y, z'
'-x, y, -z+1/2'
'x+1/2, y+1/2, z'
'-x+1/2, y+1/2, -z+1/2'
'-x, -y, -z'
'x, -y, z-1/2'
'-x+1/2, -y+1/2, -z'
'x+1/2, -y+1/2, z-1/2'

loop_
_atom_site_label
_atom_site_type_symbol
_atom_site_fract_x
_atom_site_fract_y
_atom_site_fract_z
_atom_site_U_iso_or_equiv
_atom_site_adp_type
_atom_site_occupancy
_atom_site_site_symmetry_order
_atom_site_calc_flag
_atom_site_refinement_flags_posn
_atom_site_refinement_flags_adp
C1 C 0.62895(9) 0.60994(18) 0.29064(6) 0.0190(3) Uani 1 1 d . .
H1A H 0.6590 0.7126 0.3085 0.023 Uiso 1 1 calc R .
H1B H 0.5748 0.6512 0.2705 0.023 Uiso 1 1 calc R .
C2 C 0.68552(8) 0.52898(18) 0.24058(6) 0.0194(3) Uani 1 1 d . .
H2A H 0.6894 0.6104 0.2048 0.023 Uiso 1 1 calc R .
H2B H 0.7443 0.5122 0.2582 0.023 Uiso 1 1 calc R .
C3 C 0.65122(8) 0.35482(18) 0.21690(6) 0.0174(3) Uani 1 1 d . .
H3A H 0.6859 0.3162 0.1810 0.021 Uiso 1 1 calc R .
H3B H 0.6578 0.2669 0.2506 0.021 Uiso 1 1 calc R .
C4 C 0.54458(8) 0.41721(18) 0.13181(6) 0.0182(3) Uani 1 1 d . .
H4A H 0.5307 0.3130 0.1063 0.022 Uiso 1 1 calc R .
H4B H 0.5977 0.4698 0.1152 0.022 Uiso 1 1 calc R .
C5 C 0.47087(8) 0.54774(18) 0.12564(6) 0.0187(3) Uani 1 1 d . .
H5A H 0.4900 0.6609 0.1431 0.022 Uiso 1 1 calc R .
H5B H 0.4567 0.5653 0.0807 0.022 Uiso 1 1 calc R .
C6 C 0.50967(8) 0.21441(17) 0.21438(6) 0.0158(3) Uani 1 1 d . U
H6 H 0.4534 0.2211 0.1910 0.019 Uiso 1 1 calc R .
C7 C 0.55243(8) 0.04775(18) 0.19665(6) 0.0175(3) Uani 1 1 d . U
C8 C 0.68052(9) 0.45636(18) 0.38498(6) 0.0200(3) Uani 1 1 d . .
H8A H 0.6915 0.5602 0.4114 0.024 Uiso 1 1 calc R .
H8B H 0.7329 0.4334 0.3606 0.024 Uiso 1 1 calc R .
C9 C 0.66227(8) 0.30195(19) 0.42638(6) 0.0193(3) Uani 1 1 d . .
C10 C 0.66393(9) 0.13398(19) 0.40221(7) 0.0241(3) Uani 1 1 d . .
H10 H 0.6791 0.1164 0.3598 0.029 Uiso 1 1 calc R .
C11 C 0.64374(11) -0.0083(2) 0.43916(8) 0.0335(4) Uani 1 1 d . .
H11 H 0.6445 -0.1222 0.4219 0.040 Uiso 1 1 calc R .
C12 C 0.62241(11) 0.0164(2) 0.50146(8) 0.0366(4) Uani 1 1 d . .
H12 H 0.6083 -0.0806 0.5269 0.044 Uiso 1 1 calc R .
C13 C 0.62172(11) 0.1820(2) 0.52633(8) 0.0348(4) Uani 1 1 d . .
H13 H 0.6076 0.1991 0.5690 0.042 Uiso 1 1 calc R .
C14 C 0.64153(10) 0.3234(2) 0.48907(7) 0.0266(3) Uani 1 1 d . .
H14 H 0.6409 0.4371 0.5066 0.032 Uiso 1 1 calc R .
N1 N 0.60761(7) 0.49097(15) 0.34179(5) 0.0167(2) Uani 1 1 d . .
N2 N 0.56017(7) 0.36438(15) 0.19719(5) 0.0157(2) Uani 1 1 d . .
N3 N 0.59021(8) -0.07338(16) 0.18238(6) 0.0249(3) Uani 1 1 d . .

loop_
_atom_site_aniso_label
_atom_site_aniso_U_11
_atom_site_aniso_U_22
_atom_site_aniso_U_33
_atom_site_aniso_U_23
_atom_site_aniso_U_13
_atom_site_aniso_U_12
C1 0.0185(6) 0.0159(6) 0.0227(7) 0.0030(5) -0.0014(5) -0.0018(5)
C2 0.0157(6) 0.0210(7) 0.0214(7) 0.0034(5) 0.0007(5) -0.0030(5)
C3 0.0134(6) 0.0198(7) 0.0191(6) 0.0014(5) 0.0016(5) 0.0015(5)
C4 0.0178(6) 0.0208(7) 0.0160(6) 0.0019(5) 0.0029(5) -0.0009(5)
C5 0.0185(6) 0.0185(7) 0.0189(6) 0.0034(5) -0.0007(5) -0.0004(5)
C6 0.0151(6) 0.0156(6) 0.0167(6) 0.0000(5) 0.0013(5) -0.0004(5)
C7 0.0186(6) 0.0171(6) 0.0169(6) -0.0005(5) 0.0007(5) -0.0020(5)
C8 0.0172(6) 0.0202(7) 0.0226(7) 0.0014(6) -0.0029(5) -0.0014(5)
C9 0.0155(6) 0.0233(7) 0.0190(6) 0.0013(5) -0.0026(5) 0.0016(5)
C10 0.0262(7) 0.0247(8) 0.0213(7) 0.0002(6) -0.0016(6) 0.0032(6)
C11 0.0405(9) 0.0213(8) 0.0385(9) 0.0039(7) -0.0050(7) 0.0004(7)
C12 0.0351(9) 0.0373(10) 0.0375(9) 0.0183(8) 0.0026(7) -0.0007(8)
C13 0.0338(8) 0.0471(11) 0.0238(8) 0.0103(7) 0.0073(6) 0.0096(8)
C14 0.0285(8) 0.0299(8) 0.0212(7) -0.0010(6) -0.0005(6) 0.0084(6)
N1 0.0145(5) 0.0180(6) 0.0176(5) 0.0015(4) -0.0013(4) -0.0005(4)
N2 0.0132(5) 0.0172(6) 0.0168(5) 0.0031(4) 0.0000(4) -0.0007(4)
N3 0.0295(7) 0.0204(6) 0.0248(6) -0.0027(5) 0.0031(5) 0.0019(5)

loop_
_atom_type_symbol
_atom_type_description
_atom_type_scat_dispersion_real
_atom_type_scat_dispersion_imag
_atom_type_scat_source
C C 0.0033 0.0016 'International Tables Vol C Tables 4.2.6.8 and 6.1.1.4'
H H 0.0000 0.0000 'International Tables Vol C Tables 4.2.6.8 and 6.1.1.4'
N N 0.0061 0.0033 'International Tables Vol C Tables 4.2.6.8 and 6.1.1.4'

loop_
_geom_angle_atom_site_label_1
_geom_angle_atom_site_label_2
_geom_angle_atom_site_label_3
_geom_angle
_geom_angle_site_symmetry_1
_geom_angle_site_symmetry_3
H1A C1 H1B 107.6 . .
C2 C1 H1A 108.7 . .
C2 C1 H1B 108.7 . .
N1 C1 H1A 108.7 . .
N1 C1 H1B 108.7 . .
N1 C1 C2 114.03(11) . .
C1 C2 H2A 109.0 . .
C1 C2 H2B 109.0 . .
H2A C2 H2B 107.8 . .
C3 C2 C1 112.80(11) . .
C3 C2 H2A 109.0 . .
C3 C2 H2B 109.0 . .
C2 C3 H3A 109.1 . .
C2 C3 H3B 109.1 . .
H3A C3 H3B 107.9 . .
N2 C3 C2 112.32(11) . .
N2 C3 H3A 109.1 . .
N2 C3 H3B 109.1 . .
H4A C4 H4B 107.9 . .
C5 C4 H4A 109.2 . .
C5 C4 H4B 109.2 . .
N2 C4 H4A 109.2 . .
N2 C4 H4B 109.2 . .
N2 C4 C5 111.95(11) . .
C4 C5 H5A 109.0 . .
C4 C5 H5B 109.0 . .
H5A C5 H5B 107.8 . .
N1 C5 C4 112.88(11) 2_655 .
N1 C5 H5A 109.0 2_655 .
N1 C5 H5B 109.0 2_655 .
C6 C6 H6 107.8 2_655 .
C7 C6 C6 110.01(8) . 2_655
C7 C6 H6 107.8 . .
N2 C6 C6 111.32(9) . 2_655
N2 C6 H6 107.8 . .
N2 C6 C7 111.93(10) . .
N3 C7 C6 175.29(14) . .
H8A C8 H8B 108.0 . .
C9 C8 H8A 109.4 . .
C9 C8 H8B 109.4 . .
N1 C8 H8A 109.4 . .
N1 C8 H8B 109.4 . .
N1 C8 C9 110.99(11) . .
C10 C9 C8 120.51(12) . .
C10 C9 C14 118.23(14) . .
C14 C9 C8 121.24(13) . .
C9 C10 H10 119.5 . .
C11 C10 C9 120.98(14) . .
C11 C10 H10 119.5 . .
C10 C11 H11 120.1 . .
C10 C11 C12 119.81(16) . .
C12 C11 H11 120.1 . .
C11 C12 H12 120.1 . .
C13 C12 C11 119.85(15) . .
C13 C12 H12 120.1 . .
C12 C13 H13 120.0 . .
C12 C13 C14 120.00(15) . .
C14 C13 H13 120.0 . .
C9 C14 H14 119.4 . .
C13 C14 C9 121.12(15) . .
C13 C14 H14 119.4 . .
C1 N1 C5 111.42(10) . 2_655
C1 N1 C8 113.40(10) . .
C8 N1 C5 112.98(10) . 2_655
C4 N2 C3 115.24(10) . .
C6 N2 C3 114.29(10) . .
C6 N2 C4 112.38(10) . .

loop_
_geom_bond_atom_site_label_1
_geom_bond_atom_site_label_2
_geom_bond_distance
_geom_bond_site_symmetry_2
C1 H1A 0.9900 .
C1 H1B 0.9900 .
C1 C2 1.5282(19) .
C1 N1 1.4668(17) .
C2 H2A 0.9900 .
C2 H2B 0.9900 .
C2 C3 1.5235(19) .
C3 H3A 0.9900 .
C3 H3B 0.9900 .
C3 N2 1.4699(16) .
C4 H4A 0.9900 .
C4 H4B 0.9900 .
C4 C5 1.5263(19) .
C4 N2 1.4690(16) .
C5 H5A 0.9900 .
C5 H5B 0.9900 .
C5 N1 1.4801(17) 2_655
C6 C6 1.555(2) 2_655
C6 H6 1.0000 .
C6 C7 1.4948(18) .
C6 N2 1.4454(16) .
C7 N3 1.1447(18) .
C8 H8A 0.9900 .
C8 H8B 0.9900 .
C8 C9 1.5096(19) .
C8 N1 1.4711(16) .
C9 C10 1.391(2) .
C9 C14 1.392(2) .
C10 H10 0.9500 .
C10 C11 1.387(2) .
C11 H11 0.9500 .
C11 C12 1.389(2) .
C12 H12 0.9500 .
C12 C13 1.380(3) .
C13 H13 0.9500 .
C13 C14 1.385(2) .
C14 H14 0.9500 .
N1 C5 1.4801(17) 2_655

loop_
_geom_torsion_atom_site_label_1
_geom_torsion_atom_site_label_2
_geom_torsion_atom_site_label_3
_geom_torsion_atom_site_label_4
_geom_torsion
_geom_torsion_site_symmetry_1
_geom_torsion_site_symmetry_4
C1 C2 C3 N2 51.56(15) . .
C2 C1 N1 C5 -158.08(11) . 2_655
C2 C1 N1 C8 73.12(14) . .
C2 C3 N2 C4 87.31(14) . .
C2 C3 N2 C6 -140.26(11) . .
C5 C4 N2 C3 -137.09(12) . .
C5 C4 N2 C6 89.60(13) . .
C6 C6 N2 C3 74.49(14) 2_655 .
C6 C6 N2 C4 -151.74(12) 2_655 .
C7 C6 N2 C3 -49.09(14) . .
C7 C6 N2 C4 84.68(13) . .
C8 C9 C10 C11 -177.28(13) . .
C8 C9 C14 C13 177.59(13) . .
C9 C8 N1 C1 -165.89(11) . .
C9 C8 N1 C5 66.11(15) . 2_655
C9 C10 C11 C12 -0.7(2) . .
C10 C9 C14 C13 -1.0(2) . .
C10 C11 C12 C13 -0.2(3) . .
C11 C12 C13 C14 0.6(3) . .
C12 C13 C14 C9 0.1(2) . .
C14 C9 C10 C11 1.3(2) . .
N1 C1 C2 C3 50.00(15) . .
N1 C8 C9 C10 73.61(16) . .
N1 C8 C9 C14 -104.93(15) . .
N2 C4 C5 N1 -49.93(15) . 2_655
